data_1100593
loop_
_publ_author_name
'Elschenbroich, Christoph'
'Wolf, Matthias'
'Burghaus, Olaf'
'Harms, Klaus'
'Pebler, J\"urgen'

_publ_section_title
;
 The Mono-, Di-, and Tri([5]trovacenyl)boranes: A Study of Intermetallic
 Communication Across an sp^2^-Hybridized Boron Atom
;
_journal_coden_ASTM EJICFO
_journal_issue 12
_journal_name_full 'European Journal of Inorganic Chemistry'
_journal_page_first 2173
_journal_page_last 2185
_journal_paper_doi 10.1002/(sici)1099-0682(199912)1999:12<2173::aid-ejic2173>3.0.co;2-0
_journal_volume 1999
_journal_year 1999
_chemical_formula_sum 'C33 H33 B V2'
_space_group_IT_number 4
_symmetry_cell_setting monoclinic
_symmetry_space_group_name_Hall 'P 2yb'
_symmetry_space_group_name_H-M 'P 1 21 1'
_cell_angle_alpha 90
_cell_angle_beta 96.139(9)
_cell_angle_gamma 90
_cell_formula_units_Z 2
_cell_length_a 10.1842(19)
_cell_length_b 8.9716(13)
_cell_length_c 14.350(2)
_cod_original_sg_symbol_H-M 'P 21'
_cod_original_formula_sum 'C33 H33 B1 V2'
_cod_database_code 1100593

loop_
_symmetry_equiv_pos_site_id
_symmetry_equiv_pos_as_xyz
1 x,y,z
2 -x,1/2+y,-z

loop_
_atom_site_label
_atom_site_type_symbol
_atom_site_fract_x
_atom_site_fract_y
_atom_site_fract_z
V1 V 0.52894(10) 0.75807(12) 0.84441(6)
V2 V 0.25017(10) 0.82395(12) 0.46515(6)
B1 B 0.2717(7) 0.8887(8) 0.6982(4)
C1 C 0.1699(6) 0.9836(7) 0.7496(4)
C2 C 0.0715(6) 0.9173(8) 0.7983(4)
C3 C -0.0039(6) 1.0037(10) 0.8538(4)
H1 H -0.067(6) 0.944(8) 0.885(4)
C4 C 0.0121(6) 1.1550(9) 0.8617(4)
C5 C 0.1036(7) 1.2220(9) 0.8118(5)
H2 H 0.120(6) 1.331(9) 0.818(4)
C6 C 0.1794(6) 1.1403(9) 0.7557(4)
C7 C 0.0468(7) 0.7514(11) 0.7935(5)
H3 H 0.024(7) 0.715(8) 0.849(5)
H4 H 0.104(7) 0.695(9) 0.774(5)
H5 H -0.040(7) 0.725(8) 0.751(4)
C8 C -0.0702(9) 1.2470(14) 0.9237(5)
H6 H -0.025(7) 1.316(12) 0.967(6)
H7 H -0.094(9) 1.182(11) 0.965(6)
H8 H -0.131(8) 1.310(12) 0.898(5)
C9 C 0.2719(7) 1.2296(10) 0.6983(5)
H9 H 0.221(7) 1.313(11) 0.669(5)
H10 H 0.309(7) 1.178(8) 0.643(5)
H11 H 0.336(7) 1.276(10) 0.729(5)
C10 C 0.4201(6) 0.9051(7) 0.7334(4)
C11 C 0.5354(6) 0.8442(9) 0.6975(4)
H12 H 0.536(5) 0.774(8) 0.643(4)
C12 C 0.6493(7) 0.8933(9) 0.7522(5)
H13 H 0.729(6) 0.870(8) 0.738(4)
C13 C 0.6118(7) 0.9875(9) 0.8228(5)
H14 H 0.673(6) 1.036(8) 0.877(4)
C14 C 0.4717(7) 0.9953(8) 0.8123(5)
H15 H 0.425(6) 1.046(8) 0.845(4)
C15 C 0.3953(8) 0.5692(9) 0.8490(5)
H16 H 0.320(7) 0.540(8) 0.806(5)
C16 C 0.5155(8) 0.5184(9) 0.8210(5)
H17 H 0.512(6) 0.468(8) 0.760(4)
C17 C 0.6454(9) 0.5540(9) 0.8600(5)
H18 H 0.707(6) 0.508(8) 0.823(5)
C18 C 0.6855(8) 0.6468(11) 0.9368(6)
H19 H 0.766(7) 0.648(10) 0.936(5)
C19 C 0.6072(8) 0.7294(10) 0.9909(4)
H20 H 0.653(6) 0.810(9) 1.030(4)
C20 C 0.4698(9) 0.7384(10) 0.9856(4)
H21 H 0.440(6) 0.809(9) 1.020(4)
C21 C 0.3743(7) 0.6678(9) 0.9220(5)
H22 H 0.281(6) 0.696(7) 0.934(4)
C22 C 0.2191(5) 0.7818(8) 0.6175(4)
C23 C 0.0931(6) 0.7956(8) 0.5633(4)
H23 H 0.034(5) 0.882(7) 0.574(4)
C24 C 0.0794(7) 0.6786(9) 0.4962(5)
H24 H 0.016(6) 0.661(8) 0.454(4)
C25 C 0.1953(7) 0.5891(8) 0.5087(5)
H25 H 0.213(6) 0.501(8) 0.471(4)
C26 C 0.2805(7) 0.6525(8) 0.5820(4)
H26 H 0.367(6) 0.621(7) 0.599(4)
C27 C 0.2853(9) 1.0641(9) 0.4492(5)
H27 H 0.269(7) 1.122(9) 0.492(5)
C28 C 0.1766(7) 1.0231(9) 0.3862(5)
H28 H 0.107(7) 1.087(8) 0.390(4)
C29 C 0.1642(7) 0.8960(8) 0.3269(4)
H29 H 0.072(6) 0.903(7) 0.300(4)
C30 C 0.2575(6) 0.7839(8) 0.3158(4)
H30 H 0.232(6) 0.692(7) 0.282(4)
C31 C 0.3855(6) 0.767(1) 0.3620(4)
H31 H 0.429(6) 0.674(8) 0.352(4)
C32 C 0.4515(6) 0.8596(8) 0.4300(5)
H32 H 0.534(6) 0.822(8) 0.463(4)
C33 C 0.4072(7) 0.9886(9) 0.4701(5)
H33 H 0.458(6) 1.021(8) 0.526(4)

loop_
_atom_type_symbol
_atom_type_radius_bond
C 0.68
H 0.23
B 0.83
V 1.33
